data_7708869
loop_
_publ_author_name
'Yao, Qing-Xia'
'Tian, Miaomiao'
'Zheng, Jun'
'Xue, Jintang'
'Pan, Xuze'
'Zhou, Dandan'
'Li, Yun-Wu'
'Duan, Wen-zeng'
'Su, Jie'
'Huang, Xianqiang'

_publ_section_title
;
 A series of microporous and robust Ln-MOFs showing luminescent properties
 and catalytic performances towards Knoevenagel reactions
;
_journal_name_full 'Dalton Transactions'
_journal_paper_doi 10.1039/D1DT03188K
_journal_year 2021
_chemical_formula_moiety 'C25 H21 N2 O7 Pr, C4 H9 N O'
_chemical_formula_sum 'C29 H30 N3 O8 Pr'
_chemical_formula_weight 689.47
_space_group_crystal_system triclinic
_space_group_IT_number 2
_space_group_name_Hall '-P 1'
_space_group_name_H-M_alt 'P -1'
_atom_sites_solution_hydrogens geom
_atom_sites_solution_primary iterative
_audit_creation_date 2021-11-15
_audit_creation_method
;
Olex2 1.5
(compiled 2021.08.20 svn.r13c46975 for OlexSys, GUI svn.r6396)
;
_audit_update_record
;
2021-11-15 deposited with the CCDC.	2021-11-16 downloaded from the CCDC.
;
_cell_angle_alpha 112.080(3)
_cell_angle_beta 92.371(3)
_cell_angle_gamma 107.734(3)
_cell_formula_units_Z 2
_cell_length_a 8.9119(3)
_cell_length_b 13.3816(5)
_cell_length_c 13.7490(5)
_cell_measurement_reflns_used 9634
_cell_measurement_temperature 293(2)
_cell_measurement_theta_max 30.0130
_cell_measurement_theta_min 2.4150
_cell_volume 1424.45(10)
_computing_cell_refinement 'CrysAlisPro 1.171.39.29a (Rigaku Oxford Diffraction, 2015)'
_computing_data_collection 'CrysAlisPro 1.171.39.29a (Rigaku Oxford Diffraction, 2015)'
_computing_data_reduction 'CrysAlisPro 1.171.39.29a (Rigaku Oxford Diffraction, 2015)'
_computing_molecular_graphics 'Olex2 1.5 (Dolomanov et al., 2009)'
_computing_publication_material 'Olex2 1.5 (Dolomanov et al., 2009)'
_computing_structure_refinement 'SHELXL 2018/3 (Sheldrick, 2015)'
_computing_structure_solution 'olex2.solve 1.5 (Bourhis et al., 2015)'
_diffrn_ambient_temperature 293
_diffrn_measured_fraction_theta_full 0.998
_diffrn_measured_fraction_theta_max 0.850
_diffrn_measurement_device 'four-circle diffractometer'
_diffrn_measurement_device_type 'XtaLAB Synergy R, DW system, HyPix'
_diffrn_radiation_type MoK\a
_diffrn_radiation_wavelength 0.71073
_diffrn_reflns_av_unetI/netI 0.0587
_diffrn_reflns_Laue_measured_fraction_full 0.998
_diffrn_reflns_Laue_measured_fraction_max 0.850
_diffrn_reflns_limit_h_max 12
_diffrn_reflns_limit_h_min -12
_diffrn_reflns_limit_k_max 17
_diffrn_reflns_limit_k_min -18
_diffrn_reflns_limit_l_max 18
_diffrn_reflns_limit_l_min -13
_diffrn_reflns_number 7574
_diffrn_reflns_point_group_measured_fraction_full 0.998
_diffrn_reflns_point_group_measured_fraction_max 0.850
_diffrn_reflns_theta_full 25.242
_diffrn_reflns_theta_max 30.782
_diffrn_reflns_theta_min 2.438
_exptl_absorpt_coefficient_mu 1.765
_exptl_absorpt_correction_T_max 1.00000
_exptl_absorpt_correction_T_min 0.80462
_exptl_absorpt_correction_type multi-scan
_exptl_absorpt_process_details
;
CrysAlisPro 1.171.39.29a (Rigaku Oxford Diffraction, 2015)
Empirical absorption correction using spherical harmonics,
 implemented in SCALE3 ABSPACK scaling algorithm.
;
_exptl_crystal_colour green
_exptl_crystal_density_diffrn 1.607
_exptl_crystal_description rod-like
_exptl_crystal_F_000 696
_exptl_crystal_size_max 0.13
_exptl_crystal_size_mid 0.05
_exptl_crystal_size_min 0.04
_refine_diff_density_max 2.501
_refine_diff_density_min -1.423
_refine_diff_density_rms 0.168
_refine_ls_extinction_method none
_refine_ls_goodness_of_fit_ref 1.156
_refine_ls_hydrogen_treatment constr
_refine_ls_matrix_type full
_refine_ls_number_parameters 370
_refine_ls_number_reflns 7574
_refine_ls_number_restraints 105
_refine_ls_restrained_S_all 1.150
_refine_ls_R_factor_all 0.0605
_refine_ls_R_factor_gt 0.0550
_refine_ls_shift/su_max 0.000
_refine_ls_shift/su_mean 0.000
_refine_ls_structure_factor_coef Fsqd
_refine_ls_weighting_details 'w=1/[\s^2^(Fo^2^)+(0.0385P)^2^+6.9991P] where P=(Fo^2^+2Fc^2^)/3'
_refine_ls_weighting_scheme calc
_refine_ls_wR_factor_gt 0.1336
_refine_ls_wR_factor_ref 0.1363
_reflns_Friedel_coverage 0.000
_reflns_number_gt 6889
_reflns_number_total 7574
_reflns_threshold_expression 'I > 2\s(I)'
_cod_data_source_file d1dt03188k2.cif
_cod_data_source_block 1-Pr_tw
_cod_database_code 7708869
_shelx_shelxl_version_number 2018/3
_shelx_space_group_comment
;
The symmetry employed for this shelxl refinement is uniquely defined
by the following loop, which should always be used as a source of
symmetry information in preference to the above space-group names.
They are only intended as comments.
;
_olex2_refinement_description
;
1. Twinned data refinement
 Scales: 0.789(2)
 0.211(2)
2. Fixed Uiso
 At 1.2 times of:
  All C(H) groups
 At 1.5 times of:
  All C(H,H,H) groups
3. Restrained distances
 O7A-C22A = O7B-C22B
 1.2 with sigma of 0.02
 N1B-C1A = N1A-C1B = N1B-C8A = N1A-C8B = N1B-C15A = N1A-C15B
 1.49 with sigma of 0.02
 C22A-N2A = C22B-N2B
 1.27 with sigma of 0.02
 N2A-C24A = N2A-C25A = N2B-C24B = N2B-C25B
 1.5 with sigma of 0.02
 C22A-C23A = C22B-C23B
 1.54 with sigma of 0.02
 C4A-C7 = C4B-C7 = C18A-C21 = C18B-C21
 1.52 with sigma of 0.02
 Pr1-O7A \\sim Pr1-O7B
 with sigma of 0.02
4. Restrained planarity
 O7A, N2A, C22A, C23A, C24A, C25A
 with sigma of 0.1
 O7B, N2B, C22B, C23B, C24B, C25B
 with sigma of 0.1
5. Uiso/Uaniso restraints and constraints
Uanis(C24A) \\sim Ueq, Uanis(C25A) \\sim Ueq: with sigma of 0.02 and sigma for
terminal atoms of 0.04
Uanis(C1A) \\sim Ueq, Uanis(C2A) \\sim Ueq, Uanis(C3A) \\sim Ueq, Uanis(C4A)
\\sim Ueq, Uanis(C5A) \\sim Ueq, Uanis(C6A) \\sim Ueq, Uanis(C1B) \\sim Ueq,
Uanis(C2B) \\sim Ueq, Uanis(C3B) \\sim Ueq, Uanis(C4B) \\sim Ueq, Uanis(C5B)
\\sim Ueq, Uanis(C6B) \\sim Ueq: with sigma of 0.02 and sigma for terminal
atoms of 0.04
Uanis(N1B) = Uanis(N1A)
Uanis(O7A) = Uanis(O7B)
Uanis(N2A) = Uanis(N2B)
Uanis(C22A) = Uanis(C22B)
Uanis(C23A) = Uanis(C23B)
Uanis(C24A) = Uanis(C24B)
Uanis(C25A) = Uanis(C25B) = Uanis(C28)
Uanis(C8A) = Uanis(C8B)
Uanis(C9A) = Uanis(C9B)
Uanis(C10A) = Uanis(C10B)
Uanis(C11A) = Uanis(C11B)
Uanis(C12A) = Uanis(C12B)
Uanis(C13A) = Uanis(C13B)
Uanis(C1A) = Uanis(C1B)
Uanis(C2A) = Uanis(C2B)
Uanis(C3A) = Uanis(C3B)
Uanis(C4A) = Uanis(C4B)
Uanis(C5A) = Uanis(C5B)
Uanis(C6A) = Uanis(C6B)
Uanis(C15A) = Uanis(C15B)
Uanis(C16A) = Uanis(C16B)
Uanis(C17A) = Uanis(C17B)
Uanis(C18A) = Uanis(C18B) = Uanis(C4A)
Uanis(C19A) = Uanis(C19B)
Uanis(C20A) = Uanis(C20B)
6. Others
 Sof(O7B)=Sof(N2B)=Sof(C22B)=Sof(C23B)=Sof(H23D)=Sof(H23E)=Sof(H23F)=Sof(C24B)=
 Sof(H24D)=Sof(H24E)=Sof(H24F)=Sof(C25B)=Sof(H25D)=Sof(H25E)=Sof(H25F)=1-FVAR(1)
 Sof(O7A)=Sof(N2A)=Sof(C22A)=Sof(C23A)=Sof(H23A)=Sof(H23B)=Sof(H23C)=Sof(C24A)=
 Sof(H24A)=Sof(H24B)=Sof(H24C)=Sof(C25A)=Sof(H25A)=Sof(H25B)=Sof(H25C)=FVAR(1)
 Fixed Sof: N1B(0.5) N1A(0.5) C1A(0.5) C2A(0.5) H2A(0.5) C3A(0.5) H3A(0.5)
 C4A(0.5) C5A(0.5) H5A(0.5) C6A(0.5) H6A(0.5) C1B(0.5) C2B(0.5) H2B(0.5)
 C3B(0.5) H3B(0.5) C4B(0.5) C5B(0.5) H5B(0.5) C6B(0.5) H6B(0.5) C8A(0.5)
 C9A(0.5) H9A(0.5) C10A(0.5) H10A(0.5) C11A(0.5) C12A(0.5) H12A(0.5) C13A(0.5)
 H13A(0.5) C8B(0.5) C9B(0.5) H9B(0.5) C10B(0.5) H10B(0.5) C11B(0.5) C12B(0.5)
 H12B(0.5) C13B(0.5) H13B(0.5) C15A(0.5) C16A(0.5) H16A(0.5) C17A(0.5)
 H17A(0.5) C18A(0.5) C19A(0.5) H19A(0.5) C20A(0.5) H20A(0.5) C15B(0.5)
 C16B(0.5) H16B(0.5) C17B(0.5) H17B(0.5) C18B(0.5) C19B(0.5) H19B(0.5)
 C20B(0.5) H20B(0.5)
7.a Aromatic/amide H refined with riding coordinates:
 C2A(H2A), C3A(H3A), C5A(H5A), C6A(H6A), C2B(H2B), C3B(H3B), C5B(H5B),
 C6B(H6B), C9A(H9A), C10A(H10A), C12A(H12A), C13A(H13A), C9B(H9B), C10B(H10B),
 C12B(H12B), C13B(H13B), C16A(H16A), C17A(H17A), C19A(H19A), C20A(H20A),
 C16B(H16B), C17B(H17B), C19B(H19B), C20B(H20B)
7.b Fitted hexagon refined as free rotating group:
 C1A(C2A,C3A,C4A,C5A,C6A), C1B(C2B,C3B,C4B,C5B,C6B), C8A(C9A,C10A,C11A,C12A,
 C13A), C8B(C9B,C10B,C11B,C12B,C13B), C15A(C16A,C17A,C18A,C19A,C20A), C15B(C16B,
 C17B,C18B,C19B,C20B)
7.c Idealised Me refined with riding coordinates:
 C23A(H23A,H23B,H23C), C23B(H23D,H23E,H23F)
7.d Idealised Me refined as rotating group:
 C24A(H24A,H24B,H24C), C24B(H24D,H24E,H24F), C25A(H25A,H25B,H25C), C25B(H25D,
 H25E,H25F), C27(H27A,H27B,H27C), C28(H28A,H28B,H28C), C29(H29A,H29B,H29C)
;
_olex2_submission_special_instructions 'No special instructions were received'

loop_
_space_group_symop_operation_xyz
'x, y, z'
'-x, -y, -z'

loop_
_atom_site_label
_atom_site_type_symbol
_atom_site_fract_x
_atom_site_fract_y
_atom_site_fract_z
_atom_site_U_iso_or_equiv
_atom_site_adp_type
_atom_site_occupancy
_atom_site_site_symmetry_order
_atom_site_calc_flag
_atom_site_refinement_flags_posn
_atom_site_refinement_flags_adp
_atom_site_refinement_flags_occupancy
_atom_site_disorder_assembly
_atom_site_disorder_group
Pr1 Pr 0.25059(3) 0.05237(2) -0.01095(2) 0.01903(9) Uani 1 1 d D . . . .
O1 O 0.1207(7) 0.1649(5) 0.0943(4) 0.0508(14) Uani 1 1 d . . . . .
O2 O -0.1204(7) 0.1414(4) 0.1352(4) 0.0481(13) Uani 1 1 d . . . . .
O3 O 0.1549(6) 0.9532(4) 0.0952(4) 0.0423(11) Uani 1 1 d . . . . .
O4 O -0.0899(6) 0.9245(4) 0.1366(4) 0.0390(11) Uani 1 1 d . . . . .
O5 O 0.4351(5) 1.0043(4) 0.8834(4) 0.0394(11) Uani 1 1 d . . . . .
O6 O 0.5459(6) 0.8703(4) 0.8625(4) 0.0393(11) Uani 1 1 d . . . . .
O7A O 0.401(2) 0.2437(8) 0.0082(13) 0.040(3) Uani 0.547(7) 1 d D . P A 1
O7B O 0.419(3) 0.2225(11) -0.0267(16) 0.040(3) Uani 0.453(7) 1 d D . P A 2
N1B N 0.218(2) 0.6848(19) 0.3782(17) 0.035(4) Uani 0.5 1 d . . P B 2
N1A N 0.156(2) 0.6817(19) 0.3961(17) 0.035(4) Uani 0.5 1 d . . P C 1
N2A N 0.6530(15) 0.3537(11) 0.0342(13) 0.071(4) Uani 0.547(7) 1 d D . P A 1
N2B N 0.5813(17) 0.3890(12) -0.0066(15) 0.071(4) Uani 0.453(7) 1 d D . P A 2
C1A C 0.1291(19) 0.5602(11) 0.335(2) 0.028(3) Uani 0.5 1 d G U P C 1
C2A C 0.003(2) 0.4768(17) 0.347(2) 0.032(3) Uani 0.5 1 d G U P C 1
H2A H -0.062363 0.498825 0.398736 0.039 Uiso 0.5 1 calc R U P C 1
C3A C -0.029(3) 0.3612(14) 0.284(2) 0.030(2) Uani 0.5 1 d G U P C 1
H3A H -0.115208 0.304165 0.292526 0.036 Uiso 0.5 1 calc R U P C 1
C4A C 0.066(3) 0.3289(12) 0.209(2) 0.0256(15) Uani 0.5 1 d DG U P C 1
C5A C 0.193(3) 0.4123(19) 0.197(2) 0.042(3) Uani 0.5 1 d G U P C 1
H5A H 0.257832 0.390315 0.145699 0.051 Uiso 0.5 1 calc R U P C 1
C6A C 0.224(3) 0.5280(16) 0.260(2) 0.046(4) Uani 0.5 1 d G U P C 1
H6A H 0.310680 0.584977 0.251909 0.056 Uiso 0.5 1 calc R U P C 1
C1B C 0.1766(19) 0.5635(11) 0.327(2) 0.028(3) Uani 0.5 1 d G U P B 2
C2B C 0.047(2) 0.4930(16) 0.3516(19) 0.032(3) Uani 0.5 1 d G U P B 2
H2B H -0.006454 0.525941 0.406437 0.039 Uiso 0.5 1 calc R U P B 2
C3B C -0.003(3) 0.3744(15) 0.295(2) 0.030(2) Uani 0.5 1 d G U P B 2
H3B H -0.091294 0.326280 0.312068 0.036 Uiso 0.5 1 calc R U P B 2
C4B C 0.076(3) 0.3263(11) 0.215(2) 0.0256(15) Uani 0.5 1 d DG U P B 2
C5B C 0.205(3) 0.3967(18) 0.191(2) 0.042(3) Uani 0.5 1 d G U P B 2
H5B H 0.258793 0.363814 0.136053 0.051 Uiso 0.5 1 calc R U P B 2
C6B C 0.255(3) 0.5153(17) 0.247(2) 0.046(4) Uani 0.5 1 d G U P B 2
H6B H 0.343635 0.563476 0.230422 0.056 Uiso 0.5 1 calc R U P B 2
C7 C 0.0192(8) 0.2012(5) 0.1419(5) 0.0308(13) Uani 1 1 d D . . . .
C8A C 0.1263(17) 0.7449(10) 0.3374(11) 0.032(4) Uani 0.5 1 d G . P C 1
C9A C -0.0258(14) 0.7121(14) 0.2807(16) 0.036(3) Uani 0.5 1 d G . P C 1
H9A H -0.111031 0.650640 0.283757 0.044 Uiso 0.5 1 calc R U P C 1
C10A C -0.0533(11) 0.7692(19) 0.2196(16) 0.038(3) Uani 0.5 1 d G . P C 1
H10A H -0.157326 0.746859 0.180836 0.046 Uiso 0.5 1 calc R U P C 1
C11A C 0.0713(16) 0.8592(15) 0.2151(12) 0.029(2) Uani 0.5 1 d G . P C 1
C12A C 0.2235(12) 0.8919(9) 0.2718(8) 0.032(2) Uani 0.5 1 d G . P C 1
H12A H 0.308674 0.953373 0.268809 0.039 Uiso 0.5 1 calc R U P C 1
C13A C 0.2510(11) 0.8348(9) 0.3330(8) 0.035(2) Uani 0.5 1 d G . P C 1
H13A H 0.354971 0.857156 0.371733 0.043 Uiso 0.5 1 calc R U P C 1
C8B C 0.1750(16) 0.7410(10) 0.3179(11) 0.032(4) Uani 0.5 1 d G . P B 2
C9B C 0.0169(13) 0.7327(15) 0.2965(16) 0.036(3) Uani 0.5 1 d G . P B 2
H9B H -0.063937 0.688175 0.321387 0.044 Uiso 0.5 1 calc R U P B 2
C10B C -0.0231(10) 0.7897(19) 0.2389(16) 0.038(3) Uani 0.5 1 d G . P B 2
H10B H -0.131250 0.783999 0.224291 0.046 Uiso 0.5 1 calc R U P B 2
C11B C 0.0951(16) 0.8549(16) 0.2025(12) 0.029(2) Uani 0.5 1 d G . P B 2
C12B C 0.2533(13) 0.8631(9) 0.2239(8) 0.032(2) Uani 0.5 1 d G . P B 2
H12B H 0.334065 0.907706 0.199029 0.039 Uiso 0.5 1 calc R U P B 2
C13B C 0.2933(11) 0.8062(9) 0.2815(8) 0.035(2) Uani 0.5 1 d G . P B 2
H13B H 0.401380 0.811883 0.296126 0.043 Uiso 0.5 1 calc R U P B 2
C14 C 0.0463(7) 0.9158(5) 0.1417(5) 0.0285(12) Uani 1 1 d . . . . .
C15A C 0.247(7) 0.743(4) 0.4965(17) 0.041(4) Uani 0.5 1 d G . P C 1
C16A C 0.224(6) 0.845(5) 0.558(3) 0.044(6) Uani 0.5 1 d G . P C 1
H16A H 0.159811 0.874343 0.526840 0.052 Uiso 0.5 1 calc R U P C 1
C17A C 0.296(4) 0.905(3) 0.665(3) 0.035(3) Uani 0.5 1 d G . P C 1
H17A H 0.280048 0.974521 0.706731 0.043 Uiso 0.5 1 calc R U P C 1
C18A C 0.390(3) 0.8625(13) 0.7102(11) 0.0256(15) Uani 0.5 1 d DG . P C 1
C19A C 0.413(4) 0.7606(17) 0.649(2) 0.023(3) Uani 0.5 1 d G . P C 1
H19A H 0.477488 0.731672 0.679812 0.028 Uiso 0.5 1 calc R U P C 1
C20A C 0.342(7) 0.701(3) 0.542(2) 0.031(4) Uani 0.5 1 d G . P C 1
H20A H 0.357252 0.631492 0.499920 0.037 Uiso 0.5 1 calc R U P C 1
C15B C 0.261(7) 0.736(4) 0.4944(17) 0.041(4) Uani 0.5 1 d G . P B 2
C16B C 0.254(6) 0.844(4) 0.555(3) 0.044(6) Uani 0.5 1 d G . P B 2
H16B H 0.204733 0.880506 0.523465 0.052 Uiso 0.5 1 calc R U P B 2
C17B C 0.321(4) 0.899(3) 0.663(3) 0.035(3) Uani 0.5 1 d G . P B 2
H17B H 0.316289 0.972332 0.705053 0.043 Uiso 0.5 1 calc R U P B 2
C18B C 0.394(3) 0.8455(13) 0.7101(11) 0.0256(15) Uani 0.5 1 d DG . P B 2
C19B C 0.400(4) 0.7378(16) 0.649(2) 0.023(3) Uani 0.5 1 d G . P B 2
H19B H 0.449794 0.701407 0.680971 0.028 Uiso 0.5 1 calc R U P B 2
C20B C 0.334(7) 0.683(3) 0.541(2) 0.031(4) Uani 0.5 1 d G . P B 2
H20B H 0.338238 0.609579 0.499383 0.037 Uiso 0.5 1 calc R U P B 2
C21 C 0.4624(7) 0.9147(6) 0.8271(4) 0.0318(13) Uani 1 1 d D . . . .
C22A C 0.519(2) 0.2856(13) -0.0246(14) 0.061(4) Uani 0.547(7) 1 d D . P A 1
C22B C 0.553(2) 0.2938(15) -0.0011(15) 0.061(4) Uani 0.453(7) 1 d D . P A 2
C23A C 0.506(2) 0.2510(17) -0.1449(13) 0.074(4) Uani 0.547(7) 1 d D . P A 1
H23A H 0.408850 0.184128 -0.182116 0.111 Uiso 0.547(7) 1 calc R U P A 1
H23B H 0.599877 0.231590 -0.168155 0.111 Uiso 0.547(7) 1 calc R U P A 1
H23C H 0.501237 0.315178 -0.161512 0.111 Uiso 0.547(7) 1 calc R U P A 1
C23B C 0.702(3) 0.274(2) 0.0398(18) 0.074(4) Uani 0.453(7) 1 d D . P A 2
H23D H 0.720942 0.306324 0.117916 0.111 Uiso 0.453(7) 1 calc R U P A 2
H23E H 0.795476 0.311548 0.015274 0.111 Uiso 0.453(7) 1 calc R U P A 2
H23F H 0.682567 0.191244 0.011999 0.111 Uiso 0.453(7) 1 calc R U P A 2
C24A C 0.803(2) 0.404(2) 0.001(3) 0.111(7) Uani 0.547(7) 1 d D U P A 1
H24A H 0.864351 0.351752 -0.013360 0.166 Uiso 0.547(7) 1 calc R U P A 1
H24B H 0.866145 0.478137 0.058334 0.166 Uiso 0.547(7) 1 calc R U P A 1
H24C H 0.777730 0.414478 -0.063486 0.166 Uiso 0.547(7) 1 calc R U P A 1
C24B C 0.440(2) 0.405(3) -0.055(3) 0.111(7) Uani 0.453(7) 1 d D . P A 2
H24D H 0.355717 0.329673 -0.093988 0.166 Uiso 0.453(7) 1 calc R U P A 2
H24E H 0.473443 0.440790 -0.104731 0.166 Uiso 0.453(7) 1 calc R U P A 2
H24F H 0.398553 0.453926 0.001305 0.166 Uiso 0.453(7) 1 calc R U P A 2
C25A C 0.657(3) 0.3854(17) 0.1527(16) 0.096(3) Uani 0.547(7) 1 d D U P A 1
H25A H 0.615768 0.448834 0.182587 0.144 Uiso 0.547(7) 1 calc R U P A 1
H25B H 0.766801 0.409040 0.188347 0.144 Uiso 0.547(7) 1 calc R U P A 1
H25C H 0.589315 0.318640 0.163534 0.144 Uiso 0.547(7) 1 calc R U P A 1
C25B C 0.748(3) 0.477(2) 0.019(3) 0.096(3) Uani 0.453(7) 1 d D . P A 2
H25D H 0.809238 0.479308 0.080757 0.144 Uiso 0.453(7) 1 calc R U P A 2
H25E H 0.740430 0.552594 0.033914 0.144 Uiso 0.453(7) 1 calc R U P A 2
H25F H 0.801679 0.455074 -0.042856 0.144 Uiso 0.453(7) 1 calc R U P A 2
O8 O 0.6215(9) 0.6827(7) 0.3523(6) 0.084(2) Uani 1 1 d . . . . .
N3 N 0.7467(11) 0.7430(9) 0.5181(8) 0.084(3) Uani 1 1 d . . . . .
C26 C 0.6918(13) 0.7560(11) 0.4385(10) 0.084(3) Uani 1 1 d . . . . .
C27 C 0.7204(17) 0.8865(10) 0.4651(13) 0.117(6) Uani 1 1 d . . . . .
H27A H 0.676781 0.893351 0.402248 0.175 Uiso 1 1 calc R U . . .
H27B H 0.835521 0.930282 0.485116 0.175 Uiso 1 1 calc R U . . .
H27C H 0.666784 0.916786 0.524417 0.175 Uiso 1 1 calc R U . . .
C28 C 0.7130(16) 0.6185(9) 0.4989(11) 0.096(3) Uani 1 1 d . . . . .
H28A H 0.651200 0.568563 0.427068 0.144 Uiso 1 1 calc R U . . .
H28B H 0.651650 0.601191 0.551658 0.144 Uiso 1 1 calc R U . . .
H28C H 0.814410 0.605161 0.505653 0.144 Uiso 1 1 calc R U . . .
C29 C 0.8235(13) 0.8289(9) 0.6274(8) 0.074(3) Uani 1 1 d . . . . .
H29A H 0.857165 0.906144 0.628221 0.110 Uiso 1 1 calc R U . . .
H29B H 0.917194 0.814218 0.650365 0.110 Uiso 1 1 calc R U . . .
H29C H 0.747061 0.823256 0.675945 0.110 Uiso 1 1 calc R U . . .

loop_
_atom_site_aniso_label
_atom_site_aniso_U_11
_atom_site_aniso_U_22
_atom_site_aniso_U_33
_atom_site_aniso_U_23
_atom_site_aniso_U_13
_atom_site_aniso_U_12
Pr1 0.01913(14) 0.01484(13) 0.02151(15) 0.00555(10) -0.00189(10) 0.00679(9)
O1 0.061(3) 0.059(3) 0.040(3) 0.010(2) 0.007(2) 0.045(3)
O2 0.057(3) 0.025(2) 0.042(3) 0.006(2) 0.006(2) -0.004(2)
O3 0.041(3) 0.042(3) 0.049(3) 0.026(2) 0.005(2) 0.010(2)
O4 0.039(3) 0.042(3) 0.038(3) 0.016(2) -0.005(2) 0.019(2)
O5 0.027(2) 0.044(3) 0.030(2) 0.0006(19) 0.0035(18) 0.0074(19)
O6 0.034(2) 0.046(3) 0.028(2) 0.012(2) -0.0077(19) 0.006(2)
O7A 0.037(5) 0.028(4) 0.050(10) 0.017(5) 0.001(5) 0.004(4)
O7B 0.037(5) 0.028(4) 0.050(10) 0.017(5) 0.001(5) 0.004(4)
N1B 0.062(12) 0.021(3) 0.020(6) 0.007(4) -0.008(6) 0.014(8)
N1A 0.062(12) 0.021(3) 0.020(6) 0.007(4) -0.008(6) 0.014(8)
N2A 0.040(6) 0.051(6) 0.125(11) 0.056(7) 0.005(6) -0.006(5)
N2B 0.040(6) 0.051(6) 0.125(11) 0.056(7) 0.005(6) -0.006(5)
C1A 0.032(9) 0.023(3) 0.023(4) 0.010(3) -0.004(6) 0.004(4)
C2A 0.035(10) 0.020(5) 0.032(4) 0.003(4) 0.007(6) 0.007(6)
C3A 0.028(7) 0.022(4) 0.032(5) 0.005(4) 0.005(5) 0.005(4)
C4A 0.027(2) 0.021(2) 0.026(2) 0.0080(18) -0.0009(18) 0.009(2)
C5A 0.047(5) 0.030(5) 0.049(5) 0.015(4) 0.021(4) 0.013(4)
C6A 0.055(8) 0.029(5) 0.048(7) 0.016(5) 0.016(5) 0.004(5)
C1B 0.032(9) 0.023(3) 0.023(4) 0.010(3) -0.004(6) 0.004(4)
C2B 0.035(10) 0.020(5) 0.032(4) 0.003(4) 0.007(6) 0.007(6)
C3B 0.028(7) 0.022(4) 0.032(5) 0.005(4) 0.005(5) 0.005(4)
C4B 0.027(2) 0.021(2) 0.026(2) 0.0080(18) -0.0009(18) 0.009(2)
C5B 0.047(5) 0.030(5) 0.049(5) 0.015(4) 0.021(4) 0.013(4)
C6B 0.055(8) 0.029(5) 0.048(7) 0.016(5) 0.016(5) 0.004(5)
C7 0.045(4) 0.024(3) 0.024(3) 0.007(2) 0.001(3) 0.018(3)
C8A 0.047(9) 0.022(3) 0.020(5) 0.007(3) -0.011(5) 0.009(5)
C9A 0.033(8) 0.028(7) 0.039(7) 0.019(6) -0.004(7) -0.007(6)
C10A 0.030(5) 0.035(8) 0.043(8) 0.020(7) -0.012(5) 0.000(5)
C11A 0.035(5) 0.027(3) 0.025(4) 0.014(3) -0.003(4) 0.009(3)
C12A 0.028(5) 0.038(6) 0.039(7) 0.025(6) 0.004(4) 0.010(4)
C13A 0.037(5) 0.037(5) 0.032(6) 0.015(5) -0.007(4) 0.012(4)
C8B 0.047(9) 0.022(3) 0.020(5) 0.007(3) -0.011(5) 0.009(5)
C9B 0.033(8) 0.028(7) 0.039(7) 0.019(6) -0.004(7) -0.007(6)
C10B 0.030(5) 0.035(8) 0.043(8) 0.020(7) -0.012(5) 0.000(5)
C11B 0.035(5) 0.027(3) 0.025(4) 0.014(3) -0.003(4) 0.009(3)
C12B 0.028(5) 0.038(6) 0.039(7) 0.025(6) 0.004(4) 0.010(4)
C13B 0.037(5) 0.037(5) 0.032(6) 0.015(5) -0.007(4) 0.012(4)
C14 0.031(3) 0.024(3) 0.029(3) 0.012(2) -0.003(2) 0.007(2)
C15A 0.064(9) 0.021(5) 0.030(3) 0.007(3) -0.017(4) 0.012(5)
C16A 0.055(15) 0.027(3) 0.041(4) 0.006(3) -0.024(7) 0.018(8)
C17A 0.042(10) 0.026(4) 0.033(4) 0.003(3) -0.008(5) 0.018(4)
C18A 0.027(2) 0.021(2) 0.026(2) 0.0080(18) -0.0009(18) 0.009(2)
C19A 0.028(6) 0.016(7) 0.025(3) 0.011(5) -0.002(3) 0.005(7)
C20A 0.050(6) 0.015(8) 0.024(3) 0.005(4) -0.004(3) 0.011(8)
C15B 0.064(9) 0.021(5) 0.030(3) 0.007(3) -0.017(4) 0.012(5)
C16B 0.055(15) 0.027(3) 0.041(4) 0.006(3) -0.024(7) 0.018(8)
C17B 0.042(10) 0.026(4) 0.033(4) 0.003(3) -0.008(5) 0.018(4)
C18B 0.027(2) 0.021(2) 0.026(2) 0.0080(18) -0.0009(18) 0.009(2)
C19B 0.028(6) 0.016(7) 0.025(3) 0.011(5) -0.002(3) 0.005(7)
C20B 0.050(6) 0.015(8) 0.024(3) 0.005(4) -0.004(3) 0.011(8)
C21 0.019(3) 0.041(3) 0.025(3) 0.010(3) -0.001(2) 0.002(2)
C22A 0.062(9) 0.049(5) 0.076(10) 0.029(6) 0.035(8) 0.018(6)
C22B 0.062(9) 0.049(5) 0.076(10) 0.029(6) 0.035(8) 0.018(6)
C23A 0.077(10) 0.086(10) 0.063(9) 0.033(8) 0.020(7) 0.032(8)
C23B 0.077(10) 0.086(10) 0.063(9) 0.033(8) 0.020(7) 0.032(8)
C24A 0.051(9) 0.131(15) 0.181(19) 0.099(15) 0.040(11) 0.026(9)
C24B 0.051(9) 0.131(15) 0.181(19) 0.099(15) 0.040(11) 0.026(9)
C25A 0.102(8) 0.065(5) 0.130(9) 0.057(6) 0.005(7) 0.022(5)
C25B 0.102(8) 0.065(5) 0.130(9) 0.057(6) 0.005(7) 0.022(5)
O8 0.068(5) 0.084(5) 0.074(5) 0.020(4) -0.015(4) 0.010(4)
N3 0.064(6) 0.099(7) 0.088(7) 0.036(6) 0.004(5) 0.030(5)
C26 0.051(6) 0.107(9) 0.085(8) 0.036(7) -0.003(6) 0.021(6)
C27 0.113(11) 0.061(7) 0.177(15) 0.066(9) -0.020(10) 0.014(7)
C28 0.102(8) 0.065(5) 0.130(9) 0.057(6) 0.005(7) 0.022(5)
C29 0.074(7) 0.065(6) 0.070(7) 0.020(5) -0.013(5) 0.022(5)

loop_
_atom_type_symbol
_atom_type_description
_atom_type_scat_dispersion_real
_atom_type_scat_dispersion_imag
_atom_type_scat_source
C C 0.0033 0.0016 'International Tables Vol C Tables 4.2.6.8 and 6.1.1.4'
H H 0.0000 0.0000 'International Tables Vol C Tables 4.2.6.8 and 6.1.1.4'
N N 0.0061 0.0033 'International Tables Vol C Tables 4.2.6.8 and 6.1.1.4'
O O 0.0106 0.0060 'International Tables Vol C Tables 4.2.6.8 and 6.1.1.4'
Pr Pr -0.2180 2.8214 'International Tables Vol C Tables 4.2.6.8 and 6.1.1.4'

loop_
_geom_angle_atom_site_label_1
_geom_angle_atom_site_label_2
_geom_angle_atom_site_label_3
_geom_angle
_geom_angle_site_symmetry_1
_geom_angle_site_symmetry_3
_geom_angle_publ_flag
O1 Pr1 O2 124.0(2) . 2 ?
O1 Pr1 O3 78.8(2) . 1_545 ?
O1 Pr1 O4 77.24(18) . 2_565 ?
O1 Pr1 O5 158.7(2) . 1_544 ?
O1 Pr1 O6 87.68(18) . 2_666 ?
O1 Pr1 O7A 75.8(4) . . ?
O1 Pr1 O7B 87.2(5) . . ?
O2 Pr1 O7A 144.7(4) 2 . ?
O2 Pr1 O7B 133.4(4) 2 . ?
O3 Pr1 O2 75.70(18) 1_545 2 ?
O3 Pr1 O4 125.46(18) 1_545 2_565 ?
O3 Pr1 O6 74.42(17) 1_545 2_666 ?
O3 Pr1 O7A 139.6(4) 1_545 . ?
O3 Pr1 O7B 149.8(5) 1_545 . ?
O4 Pr1 O2 78.51(18) 2_565 2 ?
O4 Pr1 O7A 78.4(5) 2_565 . ?
O4 Pr1 O7B 76.1(7) 2_565 . ?
O5 Pr1 O2 73.90(18) 1_544 2 ?
O5 Pr1 O3 119.76(18) 1_544 1_545 ?
O5 Pr1 O4 97.28(18) 1_544 2_565 ?
O5 Pr1 O6 87.72(17) 1_544 2_666 ?
O5 Pr1 O7A 83.0(3) 1_544 . ?
O5 Pr1 O7B 71.4(5) 1_544 . ?
O6 Pr1 O2 130.18(19) 2_666 2 ?
O6 Pr1 O4 150.79(17) 2_666 2_565 ?
O6 Pr1 O7A 73.7(5) 2_666 . ?
O6 Pr1 O7B 78.4(6) 2_666 . ?
C7 O1 Pr1 164.6(5) . . ?
C7 O2 Pr1 125.7(4) . 2 ?
C14 O3 Pr1 150.6(4) . 1_565 ?
C14 O4 Pr1 133.7(4) . 2_565 ?
C21 O5 Pr1 137.9(4) . 1_566 ?
C21 O6 Pr1 132.1(4) . 2_666 ?
C22A O7A Pr1 134.8(10) . . ?
C22B O7B Pr1 144.8(19) . . ?
C1B N1B C8B 118(2) . . ?
C1B N1B C15B 116(3) . . ?
C8B N1B C15B 124(3) . . ?
C8A N1A C1A 117.0(19) . . ?
C15A N1A C1A 123(3) . . ?
C15A N1A C8A 118(3) . . ?
C22A N2A C24A 128.0(19) . . ?
C22A N2A C25A 114.8(15) . . ?
C24A N2A C25A 117.2(19) . . ?
C22B N2B C24B 115.1(17) . . ?
C22B N2B C25B 123.5(17) . . ?
C24B N2B C25B 120.9(17) . . ?
C2A C1A N1A 120.1(14) . . ?
C2A C1A C6A 120.0 . . ?
C6A C1A N1A 119.8(14) . . ?
C1A C2A H2A 120.0 . . ?
C1A C2A C3A 120.0 . . ?
C3A C2A H2A 120.0 . . ?
C2A C3A H3A 120.0 . . ?
C4A C3A C2A 120.0 . . ?
C4A C3A H3A 120.0 . . ?
C3A C4A C5A 120.0 . . ?
C3A C4A C7 116.0(18) . . ?
C5A C4A C7 124.0(18) . . ?
C4A C5A H5A 120.0 . . ?
C6A C5A C4A 120.0 . . ?
C6A C5A H5A 120.0 . . ?
C1A C6A H6A 120.0 . . ?
C5A C6A C1A 120.0 . . ?
C5A C6A H6A 120.0 . . ?
C2B C1B N1B 119.6(14) . . ?
C2B C1B C6B 120.0 . . ?
C6B C1B N1B 120.2(14) . . ?
C1B C2B H2B 120.0 . . ?
C1B C2B C3B 120.0 . . ?
C3B C2B H2B 120.0 . . ?
C2B C3B H3B 120.0 . . ?
C4B C3B C2B 120.0 . . ?
C4B C3B H3B 120.0 . . ?
C3B C4B C5B 120.0 . . ?
C3B C4B C7 124.0(18) . . ?
C5B C4B C7 115.6(18) . . ?
C4B C5B H5B 120.0 . . ?
C4B C5B C6B 120.0 . . ?
C6B C5B H5B 120.0 . . ?
C1B C6B H6B 120.0 . . ?
C5B C6B C1B 120.0 . . ?
C5B C6B H6B 120.0 . . ?
O1 C7 C4A 118.4(13) . . ?
O1 C7 C4B 116.4(13) . . ?
O2 C7 O1 124.9(6) . . ?
O2 C7 C4A 116.6(13) . . ?
O2 C7 C4B 118.6(13) . . ?
C9A C8A N1A 119.6(12) . . ?
C9A C8A C13A 120.0 . . ?
C13A C8A N1A 120.3(12) . . ?
C8A C9A H9A 120.0 . . ?
C10A C9A C8A 120.0 . . ?
C10A C9A H9A 120.0 . . ?
C9A C10A H10A 120.0 . . ?
C9A C10A C11A 120.0 . . ?
C11A C10A H10A 120.0 . . ?
C10A C11A C14 120.5(10) . . ?
C12A C11A C10A 120.0 . . ?
C12A C11A C14 119.3(10) . . ?
C11A C12A H12A 120.0 . . ?
C11A C12A C13A 120.0 . . ?
C13A C12A H12A 120.0 . . ?
C8A C13A H13A 120.0 . . ?
C12A C13A C8A 120.0 . . ?
C12A C13A H13A 120.0 . . ?
C9B C8B N1B 120.7(11) . . ?
C9B C8B C13B 120.0 . . ?
C13B C8B N1B 119.3(11) . . ?
C8B C9B H9B 120.0 . . ?
C10B C9B C8B 120.0 . . ?
C10B C9B H9B 120.0 . . ?
C9B C10B H10B 120.0 . . ?
C9B C10B C11B 120.0 . . ?
C11B C10B H10B 120.0 . . ?
C10B C11B C14 118.0(10) . . ?
C12B C11B C10B 120.0 . . ?
C12B C11B C14 122.0(10) . . ?
C11B C12B H12B 120.0 . . ?
C11B C12B C13B 120.0 . . ?
C13B C12B H12B 120.0 . . ?
C8B C13B H13B 120.0 . . ?
C12B C13B C8B 120.0 . . ?
C12B C13B H13B 120.0 . . ?
O3 C14 C11A 122.4(7) . . ?
O3 C14 C11B 112.4(8) . . ?
O4 C14 O3 125.0(6) . . ?
O4 C14 C11A 112.6(8) . . ?
O4 C14 C11B 122.6(8) . . ?
N1A C15A C16A 116(4) . . ?
N1A C15A C20A 123(4) . . ?
C16A C15A C20A 120.0 . . ?
C15A C16A H16A 120.0 . . ?
C17A C16A C15A 120.0 . . ?
C17A C16A H16A 120.0 . . ?
C16A C17A H17A 120.0 . . ?
C18A C17A C16A 120.0 . . ?
C18A C17A H17A 120.0 . . ?
C17A C18A C19A 120.0 . . ?
C17A C18A C21 124.5(17) . . ?
C19A C18A C21 115.4(17) . . ?
C18A C19A H19A 120.0 . . ?
C18A C19A C20A 120.0 . . ?
C20A C19A H19A 120.0 . . ?
C15A C20A H20A 120.0 . . ?
C19A C20A C15A 120.0 . . ?
C19A C20A H20A 120.0 . . ?
C16B C15B N1B 122(4) . . ?
C16B C15B C20B 120.0 . . ?
C20B C15B N1B 117(4) . . ?
C15B C16B H16B 120.0 . . ?
C17B C16B C15B 120.0 . . ?
C17B C16B H16B 120.0 . . ?
C16B C17B H17B 120.0 . . ?
C16B C17B C18B 120.0 . . ?
C18B C17B H17B 120.0 . . ?
C17B C18B C21 114.5(17) . . ?
C19B C18B C17B 120.0 . . ?
C19B C18B C21 125.4(17) . . ?
C18B C19B H19B 120.0 . . ?
C20B C19B C18B 120.0 . . ?
C20B C19B H19B 120.0 . . ?
C15B C20B H20B 120.0 . . ?
C19B C20B C15B 120.0 . . ?
C19B C20B H20B 120.0 . . ?
O5 C21 O6 124.3(5) . . ?
O5 C21 C18A 115.1(9) . . ?
O5 C21 C18B 123.6(9) . . ?
O6 C21 C18A 120.6(9) . . ?
O6 C21 C18B 112.1(9) . . ?
O7A C22A N2A 124.4(18) . . ?
O7A C22A C23A 117.8(16) . . ?
N2A C22A C23A 117.7(16) . . ?
O7B C22B N2B 122.3(19) . . ?
O7B C22B C23B 123(2) . . ?
N2B C22B C23B 114.9(18) . . ?
C22A C23A H23A 109.5 . . ?
C22A C23A H23B 109.5 . . ?
C22A C23A H23C 109.5 . . ?
H23A C23A H23B 109.5 . . ?
H23A C23A H23C 109.5 . . ?
H23B C23A H23C 109.5 . . ?
C22B C23B H23D 109.5 . . ?
C22B C23B H23E 109.5 . . ?
C22B C23B H23F 109.5 . . ?
H23D C23B H23E 109.5 . . ?
H23D C23B H23F 109.5 . . ?
H23E C23B H23F 109.5 . . ?
N2A C24A H24A 109.5 . . ?
N2A C24A H24B 109.5 . . ?
N2A C24A H24C 109.5 . . ?
H24A C24A H24B 109.5 . . ?
H24A C24A H24C 109.5 . . ?
H24B C24A H24C 109.5 . . ?
N2B C24B H24D 109.5 . . ?
N2B C24B H24E 109.5 . . ?
N2B C24B H24F 109.5 . . ?
H24D C24B H24E 109.5 . . ?
H24D C24B H24F 109.5 . . ?
H24E C24B H24F 109.5 . . ?
N2A C25A H25A 109.5 . . ?
N2A C25A H25B 109.5 . . ?
N2A C25A H25C 109.5 . . ?
H25A C25A H25B 109.5 . . ?
H25A C25A H25C 109.5 . . ?
H25B C25A H25C 109.5 . . ?
N2B C25B H25D 109.5 . . ?
N2B C25B H25E 109.5 . . ?
N2B C25B H25F 109.5 . . ?
H25D C25B H25E 109.5 . . ?
H25D C25B H25F 109.5 . . ?
H25E C25B H25F 109.5 . . ?
C26 N3 C28 113.7(11) . . ?
C26 N3 C29 130.0(11) . . ?
C29 N3 C28 116.0(10) . . ?
O8 C26 N3 128.0(13) . . ?
O8 C26 C27 120.4(12) . . ?
N3 C26 C27 111.6(11) . . ?
C26 C27 H27A 109.5 . . ?
C26 C27 H27B 109.5 . . ?
C26 C27 H27C 109.5 . . ?
H27A C27 H27B 109.5 . . ?
H27A C27 H27C 109.5 . . ?
H27B C27 H27C 109.5 . . ?
N3 C28 H28A 109.5 . . ?
N3 C28 H28B 109.5 . . ?
N3 C28 H28C 109.5 . . ?
H28A C28 H28B 109.5 . . ?
H28A C28 H28C 109.5 . . ?
H28B C28 H28C 109.5 . . ?
N3 C29 H29A 109.5 . . ?
N3 C29 H29B 109.5 . . ?
N3 C29 H29C 109.5 . . ?
H29A C29 H29B 109.5 . . ?
H29A C29 H29C 109.5 . . ?
H29B C29 H29C 109.5 . . ?

loop_
_geom_bond_atom_site_label_1
_geom_bond_atom_site_label_2
_geom_bond_distance
_geom_bond_site_symmetry_2
_geom_bond_publ_flag
Pr1 O1 2.294(5) . ?
Pr1 O2 2.379(4) 2 ?
Pr1 O3 2.343(5) 1_545 ?
Pr1 O4 2.366(4) 2_565 ?
Pr1 O5 2.317(5) 1_544 ?
Pr1 O6 2.343(4) 2_666 ?
Pr1 O7A 2.407(9) . ?
Pr1 O7B 2.409(12) . ?
O1 C7 1.249(8) . ?
O2 C7 1.235(8) . ?
O3 C14 1.263(8) . ?
O4 C14 1.256(8) . ?
O5 C21 1.261(8) . ?
O6 C21 1.265(8) . ?
O7A C22A 1.221(15) . ?
O7B C22B 1.214(17) . ?
N1B C1B 1.42(3) . ?
N1B C8B 1.42(3) . ?
N1B C15B 1.46(3) . ?
N1A C1A 1.46(2) . ?
N1A C8A 1.44(2) . ?
N1A C15A 1.38(3) . ?
N2A C22A 1.270(16) . ?
N2A C24A 1.474(16) . ?
N2A C25A 1.517(17) . ?
N2B C22B 1.253(17) . ?
N2B C24B 1.510(17) . ?
N2B C25B 1.514(17) . ?
C1A C2A 1.3900 . ?
C1A C6A 1.3900 . ?
C2A H2A 0.9500 . ?
C2A C3A 1.3900 . ?
C3A H3A 0.9500 . ?
C3A C4A 1.3900 . ?
C4A C5A 1.3900 . ?
C4A C7 1.515(13) . ?
C5A H5A 0.9500 . ?
C5A C6A 1.3900 . ?
C6A H6A 0.9500 . ?
C1B C2B 1.3900 . ?
C1B C6B 1.3900 . ?
C2B H2B 0.9500 . ?
C2B C3B 1.3900 . ?
C3B H3B 0.9500 . ?
C3B C4B 1.3900 . ?
C4B C5B 1.3900 . ?
C4B C7 1.499(13) . ?
C5B H5B 0.9500 . ?
C5B C6B 1.3900 . ?
C6B H6B 0.9500 . ?
C8A C9A 1.3900 . ?
C8A C13A 1.3900 . ?
C9A H9A 0.9500 . ?
C9A C10A 1.3900 . ?
C10A H10A 0.9500 . ?
C10A C11A 1.3900 . ?
C11A C12A 1.3900 . ?
C11A C14 1.518(13) . ?
C12A H12A 0.9500 . ?
C12A C13A 1.3900 . ?
C13A H13A 0.9500 . ?
C8B C9B 1.3900 . ?
C8B C13B 1.3900 . ?
C9B H9B 0.9500 . ?
C9B C10B 1.3900 . ?
C10B H10B 0.9500 . ?
C10B C11B 1.3900 . ?
C11B C12B 1.3900 . ?
C11B C14 1.501(12) . ?
C12B H12B 0.9500 . ?
C12B C13B 1.3900 . ?
C13B H13B 0.9500 . ?
C15A C16A 1.3900 . ?
C15A C20A 1.3900 . ?
C16A H16A 0.9500 . ?
C16A C17A 1.3900 . ?
C17A H17A 0.9500 . ?
C17A C18A 1.3900 . ?
C18A C19A 1.3900 . ?
C18A C21 1.511(14) . ?
C19A H19A 0.9500 . ?
C19A C20A 1.3900 . ?
C20A H20A 0.9500 . ?
C15B C16B 1.3900 . ?
C15B C20B 1.3900 . ?
C16B H16B 0.9500 . ?
C16B C17B 1.3900 . ?
C17B H17B 0.9500 . ?
C17B C18B 1.3900 . ?
C18B C19B 1.3900 . ?
C18B C21 1.509(14) . ?
C19B H19B 0.9500 . ?
C19B C20B 1.3900 . ?
C20B H20B 0.9500 . ?
C22A C23A 1.530(17) . ?
C22B C23B 1.552(18) . ?
C23A H23A 0.9800 . ?
C23A H23B 0.9800 . ?
C23A H23C 0.9800 . ?
C23B H23D 0.9800 . ?
C23B H23E 0.9800 . ?
C23B H23F 0.9800 . ?
C24A H24A 0.9800 . ?
C24A H24B 0.9800 . ?
C24A H24C 0.9800 . ?
C24B H24D 0.9800 . ?
C24B H24E 0.9800 . ?
C24B H24F 0.9800 . ?
C25A H25A 0.9800 . ?
C25A H25B 0.9800 . ?
C25A H25C 0.9800 . ?
C25B H25D 0.9800 . ?
C25B H25E 0.9800 . ?
C25B H25F 0.9800 . ?
O8 C26 1.204(13) . ?
N3 C26 1.271(14) . ?
N3 C28 1.515(14) . ?
N3 C29 1.478(13) . ?
C26 C27 1.578(16) . ?
C27 H27A 0.9800 . ?
C27 H27B 0.9800 . ?
C27 H27C 0.9800 . ?
C28 H28A 0.9800 . ?
C28 H28B 0.9800 . ?
C28 H28C 0.9800 . ?
C29 H29A 0.9800 . ?
C29 H29B 0.9800 . ?
C29 H29C 0.9800 . ?

loop_
_geom_torsion_atom_site_label_1
_geom_torsion_atom_site_label_2
_geom_torsion_atom_site_label_3
_geom_torsion_atom_site_label_4
_geom_torsion
_geom_torsion_site_symmetry_1
_geom_torsion_site_symmetry_2
_geom_torsion_site_symmetry_3
_geom_torsion_site_symmetry_4
_geom_torsion_publ_flag
Pr1 O1 C7 O2 1(2) . . . . ?
Pr1 O1 C7 C4A -175.6(19) . . . . ?
Pr1 O1 C7 C4B 179.0(19) . . . . ?
Pr1 O2 C7 O1 -10.3(10) 2 . . . ?
Pr1 O2 C7 C4A 166.8(13) 2 . . . ?
Pr1 O2 C7 C4B 172.1(14) 2 . . . ?
Pr1 O3 C14 O4 3.5(13) 1_565 . . . ?
Pr1 O3 C14 C11A -173.6(10) 1_565 . . . ?
Pr1 O3 C14 C11B -178.4(9) 1_565 . . . ?
Pr1 O4 C14 O3 24.0(9) 2_565 . . . ?
Pr1 O4 C14 C11A -158.6(8) 2_565 . . . ?
Pr1 O4 C14 C11B -153.9(9) 2_565 . . . ?
Pr1 O5 C21 O6 -87.3(8) 1_566 . . . ?
Pr1 O5 C21 C18A 94.0(13) 1_566 . . . ?
Pr1 O5 C21 C18B 90.3(14) 1_566 . . . ?
Pr1 O6 C21 O5 -24.2(10) 2_666 . . . ?
Pr1 O6 C21 C18A 154.5(12) 2_666 . . . ?
Pr1 O6 C21 C18B 157.9(11) 2_666 . . . ?
Pr1 O7A C22A N2A -113(2) . . . . ?
Pr1 O7A C22A C23A 65(2) . . . . ?
Pr1 O7B C22B N2B -161.5(18) . . . . ?
Pr1 O7B C22B C23B 19(3) . . . . ?
N1B C1B C2B C3B 174(2) . . . . ?
N1B C1B C6B C5B -174(2) . . . . ?
N1B C8B C9B C10B 179.0(14) . . . . ?
N1B C8B C13B C12B -179.0(14) . . . . ?
N1B C15B C16B C17B -169(5) . . . . ?
N1B C15B C20B C19B 170(4) . . . . ?
N1A C1A C2A C3A 176(2) . . . . ?
N1A C1A C6A C5A -176(2) . . . . ?
N1A C8A C9A C10A -176.9(14) . . . . ?
N1A C8A C13A C12A 176.9(14) . . . . ?
N1A C15A C16A C17A 171(4) . . . . ?
N1A C15A C20A C19A -171(5) . . . . ?
C1A N1A C8A C9A 60.8(16) . . . . ?
C1A N1A C8A C13A -116.2(15) . . . . ?
C1A N1A C15A C16A -161.0(19) . . . . ?
C1A N1A C15A C20A 10(5) . . . . ?
C1A C2A C3A C4A 0.0 . . . . ?
C2A C1A C6A C5A 0.0 . . . . ?
C2A C3A C4A C5A 0.0 . . . . ?
C2A C3A C4A C7 -178(2) . . . . ?
C3A C4A C5A C6A 0.0 . . . . ?
C3A C4A C7 O1 -161.4(13) . . . . ?
C3A C4A C7 O2 21(2) . . . . ?
C4A C5A C6A C1A 0.0 . . . . ?
C5A C4A C7 O1 21(2) . . . . ?
C5A C4A C7 O2 -156.6(15) . . . . ?
C6A C1A C2A C3A 0.0 . . . . ?
C1B N1B C8B C9B 74.1(16) . . . . ?
C1B N1B C8B C13B -106.8(15) . . . . ?
C1B N1B C15B C16B -159(2) . . . . ?
C1B N1B C15B C20B 31(4) . . . . ?
C1B C2B C3B C4B 0.0 . . . . ?
C2B C1B C6B C5B 0.0 . . . . ?
C2B C3B C4B C5B 0.0 . . . . ?
C2B C3B C4B C7 -173(2) . . . . ?
C3B C4B C5B C6B 0.0 . . . . ?
C3B C4B C7 O1 -161.2(15) . . . . ?
C3B C4B C7 O2 17(2) . . . . ?
C4B C5B C6B C1B 0.0 . . . . ?
C5B C4B C7 O1 26.0(19) . . . . ?
C5B C4B C7 O2 -156.2(13) . . . . ?
C6B C1B C2B C3B 0.0 . . . . ?
C7 C4A C5A C6A 178(2) . . . . ?
C7 C4B C5B C6B 173(2) . . . . ?
C8A N1A C1A C2A -111.1(19) . . . . ?
C8A N1A C1A C6A 65(2) . . . . ?
C8A N1A C15A C16A 38(4) . . . . ?
C8A N1A C15A C20A -151(2) . . . . ?
C8A C9A C10A C11A 0.0 . . . . ?
C9A C8A C13A C12A 0.0 . . . . ?
C9A C10A C11A C12A 0.0 . . . . ?
C9A C10A C11A C14 175.0(13) . . . . ?
C10A C11A C12A C13A 0.0 . . . . ?
C10A C11A C14 O3 -145.1(8) . . . . ?
C10A C11A C14 O4 37.4(9) . . . . ?
C11A C12A C13A C8A 0.0 . . . . ?
C12A C11A C14 O3 29.9(15) . . . . ?
C12A C11A C14 O4 -147.6(9) . . . . ?
C13A C8A C9A C10A 0.0 . . . . ?
C8B N1B C1B C2B -104(2) . . . . ?
C8B N1B C1B C6B 71(2) . . . . ?
C8B N1B C15B C16B 3(5) . . . . ?
C8B N1B C15B C20B -166.2(19) . . . . ?
C8B C9B C10B C11B 0.0 . . . . ?
C9B C8B C13B C12B 0.0 . . . . ?
C9B C10B C11B C12B 0.0 . . . . ?
C9B C10B C11B C14 -179.3(13) . . . . ?
C10B C11B C12B C13B 0.0 . . . . ?
C10B C11B C14 O3 -167.0(6) . . . . ?
C10B C11B C14 O4 11.1(11) . . . . ?
C11B C12B C13B C8B 0.0 . . . . ?
C12B C11B C14 O3 13.7(14) . . . . ?
C12B C11B C14 O4 -168.2(8) . . . . ?
C13B C8B C9B C10B 0.0 . . . . ?
C14 C11A C12A C13A -175.0(13) . . . . ?
C14 C11B C12B C13B 179.3(13) . . . . ?
C15A N1A C1A C2A 88(4) . . . . ?
C15A N1A C1A C6A -96(4) . . . . ?
C15A N1A C8A C9A -137(3) . . . . ?
C15A N1A C8A C13A 46(4) . . . . ?
C15A C16A C17A C18A 0.0 . . . . ?
C16A C15A C20A C19A 0.0 . . . . ?
C16A C17A C18A C19A 0.0 . . . . ?
C16A C17A C18A C21 -175(2) . . . . ?
C17A C18A C19A C20A 0.0 . . . . ?
C17A C18A C21 O5 -2(2) . . . . ?
C17A C18A C21 O6 179.4(16) . . . . ?
C18A C19A C20A C15A 0.0 . . . . ?
C19A C18A C21 O5 -176.9(16) . . . . ?
C19A C18A C21 O6 4(2) . . . . ?
C20A C15A C16A C17A 0.0 . . . . ?
C15B N1B C1B C2B 60(4) . . . . ?
C15B N1B C1B C6B -126(3) . . . . ?
C15B N1B C8B C9B -88(4) . . . . ?
C15B N1B C8B C13B 91(3) . . . . ?
C15B C16B C17B C18B 0.0 . . . . ?
C16B C15B C20B C19B 0.0 . . . . ?
C16B C17B C18B C19B 0.0 . . . . ?
C16B C17B C18B C21 179(2) . . . . ?
C17B C18B C19B C20B 0.0 . . . . ?
C17B C18B C21 O5 11(2) . . . . ?
C17B C18B C21 O6 -170.9(15) . . . . ?
C18B C19B C20B C15B 0.0 . . . . ?
C19B C18B C21 O5 -169.7(18) . . . . ?
C19B C18B C21 O6 8(2) . . . . ?
C20B C15B C16B C17B 0.0 . . . . ?
C21 C18A C19A C20A 175(2) . . . . ?
C21 C18B C19B C20B -179(3) . . . . ?
C24A N2A C22A O7A 176.8(17) . . . . ?
C24A N2A C22A C23A -1(2) . . . . ?
C24B N2B C22B O7B -4(2) . . . . ?
C24B N2B C22B C23B 175(2) . . . . ?
C25A N2A C22A O7A -2.6(19) . . . . ?
C25A N2A C22A C23A 179.3(15) . . . . ?
C25B N2B C22B O7B -176(2) . . . . ?
C25B N2B C22B C23B 3(3) . . . . ?
C28 N3 C26 O8 -1.6(19) . . . . ?
C28 N3 C26 C27 176.3(11) . . . . ?
C29 N3 C26 O8 -175.2(12) . . . . ?
C29 N3 C26 C27 2.7(18) . . . . ?

loop_
_twin_individual_id
_twin_individual_mass_fraction_refined
1 0.789(2)
2 0.211(2)
